data_4342435
loop_
_publ_author_name
'Nordheider, Andreas'
'Hupf, Emanuel'
'Chalmers, Brian A.'
'Knight, Fergus R.'
'B\"uhl, Michael'
'Mebs, Stefan'
'Ch\;eci\'nska, Lilianna'
'Lork, Enno'
'Camacho, Paula Sanz'
'Ashbrook, Sharon E.'
'Athukorala Arachchige, Kasun S.'
'Cordes, David B.'
'Slawin, Alexandra M. Z.'
'Beckmann, Jens'
'Woollins, J. Derek'

_publ_section_title
;
 Peri-Substituted Phosphorus-Tellurium Systems-An Experimental and
 Theoretical Investigation of the P&#x00B7;&#x00B7;&#x00B7;Te
 through-Space Interaction.
;
_journal_issue 5
_journal_name_full 'Inorganic chemistry'
_journal_page_first 2435
_journal_paper_doi 10.1021/ic503056z
_journal_volume 54
_journal_year 2015
_chemical_formula_moiety 'C33 H45 P Te'
_chemical_formula_sum 'C33 H45 P Te'
_chemical_formula_weight 600.29
_space_group_IT_number 14
_symmetry_cell_setting monoclinic
_symmetry_Int_Tables_number 14
_symmetry_space_group_name_Hall '-P 2yn'
_symmetry_space_group_name_H-M 'P 1 21/n 1'
_atom_sites_solution_hydrogens geom
_atom_sites_solution_primary direct
_atom_sites_solution_secondary difmap
_cell_angle_alpha 90.0000
_cell_angle_beta 116.705(3)
_cell_angle_gamma 90.0000
_cell_formula_units_Z 4
_cell_length_a 10.7116(14)
_cell_length_b 26.482(3)
_cell_length_c 11.7583(15)
_cell_measurement_reflns_used 6901
_cell_measurement_temperature 173
_cell_measurement_theta_max 25.35
_cell_measurement_theta_min 1.54
_cell_volume 2979.6(6)
_computing_cell_refinement 'CrystalClear-SM Expert 2.1 b28'
_computing_data_collection 'CrystalClear-SM Expert 2.1 b28 (Rigaku, 2013)'
_computing_data_reduction 'CrystalClear-SM Expert 2.1 b28'
_computing_molecular_graphics 'CrystalStructure 4.1'
_computing_publication_material 'CrystalStructure 4.1 (Rigaku, 2013)'
_computing_structure_refinement 'SHELXL-2013 (Sheldrick, 2013)'
_computing_structure_solution 'SIR2004 (Burla, et al., 2005)'
_diffrn_ambient_temperature 173
_diffrn_detector_area_resol_mean 5.811
_diffrn_measured_fraction_theta_full 0.991
_diffrn_measured_fraction_theta_max 0.989
_diffrn_measurement_device_type 'Rigaku XtaLAB P200'
_diffrn_measurement_method \w
_diffrn_radiation_type 'Mo K\a'
_diffrn_radiation_wavelength 0.71075
_diffrn_reflns_av_R_equivalents 0.0417
_diffrn_reflns_Laue_measured_fraction_full 0.991
_diffrn_reflns_Laue_measured_fraction_max 0.989
_diffrn_reflns_limit_h_max 12
_diffrn_reflns_limit_h_min -12
_diffrn_reflns_limit_k_max 31
_diffrn_reflns_limit_k_min -31
_diffrn_reflns_limit_l_max 14
_diffrn_reflns_limit_l_min -14
_diffrn_reflns_number 34273
_diffrn_reflns_point_group_measured_fraction_full 0.991
_diffrn_reflns_point_group_measured_fraction_max 0.989
_diffrn_reflns_theta_full 25.000
_diffrn_reflns_theta_max 25.378
_diffrn_reflns_theta_min 1.538
_diffrn_standards_number 0
_exptl_absorpt_coefficient_mu 1.071
_exptl_absorpt_correction_T_max 0.989
_exptl_absorpt_correction_T_min 0.882
_exptl_absorpt_correction_type multi-scan
_exptl_absorpt_process_details 'REQAB (Rigaku, 1998)'
_exptl_crystal_colour colorless
_exptl_crystal_density_diffrn 1.338
_exptl_crystal_density_method 'not measured'
_exptl_crystal_description platelet
_exptl_crystal_F_000 1240.00
_exptl_crystal_size_max 0.200
_exptl_crystal_size_mid 0.100
_exptl_crystal_size_min 0.010
_refine_diff_density_max 1.59
_refine_diff_density_min -0.58
_refine_ls_extinction_method none
_refine_ls_goodness_of_fit_ref 1.043
_refine_ls_hydrogen_treatment constr
_refine_ls_number_parameters 316
_refine_ls_number_reflns 5410
_refine_ls_number_restraints 0
_refine_ls_R_factor_gt 0.0275
_refine_ls_shift/su_max 0.002
_refine_ls_structure_factor_coef Fsqd
_refine_ls_weighting_details 'w = 1/[\s^2^(Fo^2^)+(0.0356P)^2^+2.3086P] where P=(Fo^2^+2Fc^2^)/3'
_refine_ls_weighting_scheme calc
_refine_ls_wR_factor_ref 0.0707
_reflns_number_gt 4688
_reflns_number_total 5410
_reflns_threshold_expression F^2^>2.0\s(F^2^)
_cod_data_source_file ic503056z_si_001.cif
_cod_data_source_block 5
_cod_depositor_comments 'Adding full bibliography for 4342430--4342441.cif.'
_cod_database_code 4342435

loop_
_symmetry_equiv_pos_site_id
_symmetry_equiv_pos_as_xyz
1 +X,+Y,+Z
2 1/2-X,1/2+Y,1/2-Z
3 -X,-Y,-Z
4 1/2+X,1/2-Y,1/2+Z

loop_
_atom_site_label
_atom_site_type_symbol
_atom_site_fract_x
_atom_site_fract_y
_atom_site_fract_z
_atom_site_U_iso_or_equiv
_atom_site_adp_type
_atom_site_occupancy
_atom_site_site_symmetry_multiplicity
_atom_site_site_symmetry_order
_atom_site_calc_flag
_atom_site_refinement_flags
Te1 Te 0.72452(2) 0.36441(2) 0.28869(2) 0.02520(7) Uani 1 4 0 d .
P9 P 0.95296(7) 0.42721(2) 0.26101(7) 0.02339(15) Uani 1 4 0 d .
C1 C 0.6304(3) 0.43703(9) 0.2220(2) 0.0220(5) Uani 1 4 0 d .
C2 C 0.4936(3) 0.44193(10) 0.1977(3) 0.0286(6) Uani 1 4 0 d .
C3 C 0.4175(3) 0.48751(11) 0.1596(3) 0.0311(6) Uani 1 4 0 d .
C4 C 0.4826(3) 0.52942(10) 0.1459(2) 0.0264(6) Uani 1 4 0 d .
C5 C 0.6231(3) 0.52535(10) 0.1695(2) 0.0230(5) Uani 1 4 0 d .
C6 C 0.6760(3) 0.57194(10) 0.1523(3) 0.0287(6) Uani 1 4 0 d .
C7 C 0.8102(3) 0.57467(10) 0.1706(3) 0.0337(7) Uani 1 4 0 d .
C8 C 0.8912(3) 0.53039(10) 0.2045(3) 0.0310(6) Uani 1 4 0 d .
C9 C 0.8433(3) 0.48384(9) 0.2229(3) 0.0238(5) Uani 1 4 0 d .
C10 C 0.7023(3) 0.48014(9) 0.2059(2) 0.0206(5) Uani 1 4 0 d .
C11 C 0.4336(3) 0.58317(10) 0.1077(3) 0.0330(6) Uani 1 4 0 d .
C12 C 0.5631(3) 0.61169(11) 0.1174(3) 0.0380(7) Uani 1 4 0 d .
C13 C 0.5623(3) 0.33549(9) 0.3341(3) 0.0228(5) Uani 1 4 0 d .
C14 C 0.4733(3) 0.29656(9) 0.2585(3) 0.0259(6) Uani 1 4 0 d .
C15 C 0.3866(3) 0.27228(10) 0.3008(3) 0.0293(6) Uani 1 4 0 d .
C16 C 0.3839(3) 0.28502(10) 0.4138(3) 0.0291(6) Uani 1 4 0 d .
C17 C 0.4701(3) 0.32397(9) 0.4849(3) 0.0265(6) Uani 1 4 0 d .
C18 C 0.5582(3) 0.34996(9) 0.4472(3) 0.0230(5) Uani 1 4 0 d .
C19 C 0.4701(3) 0.27916(11) 0.1340(3) 0.0351(7) Uani 1 4 0 d .
C20 C 0.5538(4) 0.23137(13) 0.1523(4) 0.0536(9) Uani 1 4 0 d .
C21 C 0.3218(4) 0.27325(15) 0.0278(3) 0.0568(10) Uani 1 4 0 d .
C22 C 0.2937(3) 0.25605(11) 0.4611(3) 0.0396(7) Uani 1 4 0 d .
C23 C 0.3559(4) 0.20437(13) 0.5086(4) 0.0586(10) Uani 1 4 0 d .
C24 C 0.1415(4) 0.25108(14) 0.3608(4) 0.0529(9) Uani 1 4 0 d .
C25 C 0.6444(3) 0.39334(10) 0.5310(3) 0.0274(6) Uani 1 4 0 d .
C26 C 0.7559(3) 0.37450(12) 0.6575(3) 0.0455(8) Uani 1 4 0 d .
C27 C 0.5523(3) 0.43246(11) 0.5503(3) 0.0379(7) Uani 1 4 0 d .
C28 C 1.0759(3) 0.43778(11) 0.4322(3) 0.0330(6) Uani 1 4 0 d .
C29 C 1.1453(4) 0.38841(13) 0.4948(3) 0.0444(8) Uani 1 4 0 d .
C30 C 1.1810(3) 0.48020(12) 0.4596(3) 0.0407(7) Uani 1 4 0 d .
C31 C 1.0557(3) 0.43688(10) 0.1711(3) 0.0259(6) Uani 1 4 0 d .
C32 C 1.1634(3) 0.39455(11) 0.2015(3) 0.0351(7) Uani 1 4 0 d .
C33 C 0.9559(3) 0.43681(12) 0.0290(3) 0.0361(7) Uani 1 4 0 d .
H2 H 0.44689 0.4129 0.20692 0.0343 Uiso 1 4 0 calc R
H3 H 0.32249 0.48885 0.1439 0.0373 Uiso 1 4 0 calc R
H7 H 0.84853 0.60576 0.16075 0.0404 Uiso 1 4 0 calc R
H8 H 0.98449 0.53243 0.21557 0.0372 Uiso 1 4 0 calc R
H11A H 0.39947 0.598 0.16581 0.0396 Uiso 1 4 0 calc R
H11B H 0.35738 0.5844 0.01957 0.0396 Uiso 1 4 0 calc R
H12A H 0.54392 0.62774 0.03516 0.0456 Uiso 1 4 0 calc R
H12B H 0.59151 0.63815 0.18386 0.0456 Uiso 1 4 0 calc R
H15 H 0.3272 0.246 0.25021 0.0352 Uiso 1 4 0 calc R
H17 H 0.46894 0.33329 0.56247 0.0318 Uiso 1 4 0 calc R
H19 H 0.5164 0.30606 0.10662 0.0421 Uiso 1 4 0 calc R
H20A H 0.51431 0.20449 0.18349 0.0643 Uiso 1 4 0 calc R
H20B H 0.65108 0.23744 0.2144 0.0643 Uiso 1 4 0 calc R
H20C H 0.55049 0.22117 0.07084 0.0643 Uiso 1 4 0 calc R
H21A H 0.27454 0.24591 0.04931 0.0682 Uiso 1 4 0 calc R
H21B H 0.32532 0.26517 -0.05211 0.0682 Uiso 1 4 0 calc R
H21C H 0.27036 0.30486 0.01777 0.0682 Uiso 1 4 0 calc R
H22 H 0.29457 0.27507 0.53488 0.0476 Uiso 1 4 0 calc R
H23A H 0.45033 0.20817 0.57839 0.0703 Uiso 1 4 0 calc R
H23B H 0.36025 0.18537 0.43898 0.0703 Uiso 1 4 0 calc R
H23C H 0.29733 0.18613 0.53931 0.0703 Uiso 1 4 0 calc R
H24A H 0.13752 0.23292 0.28659 0.0634 Uiso 1 4 0 calc R
H24B H 0.10074 0.28477 0.33471 0.0634 Uiso 1 4 0 calc R
H24C H 0.08864 0.23234 0.39673 0.0634 Uiso 1 4 0 calc R
H25 H 0.6928 0.41024 0.48576 0.0329 Uiso 1 4 0 calc R
H26A H 0.8188 0.35146 0.64276 0.0546 Uiso 1 4 0 calc R
H26B H 0.71175 0.3566 0.70286 0.0546 Uiso 1 4 0 calc R
H26C H 0.80946 0.40324 0.70869 0.0546 Uiso 1 4 0 calc R
H27A H 0.50063 0.41666 0.59173 0.0455 Uiso 1 4 0 calc R
H27B H 0.4861 0.44615 0.46758 0.0455 Uiso 1 4 0 calc R
H27C H 0.61053 0.45984 0.60407 0.0455 Uiso 1 4 0 calc R
H28 H 1.01638 0.44789 0.47397 0.0396 Uiso 1 4 0 calc R
H29A H 1.19637 0.39319 0.58717 0.0533 Uiso 1 4 0 calc R
H29B H 1.21045 0.37787 0.46178 0.0533 Uiso 1 4 0 calc R
H29C H 1.07368 0.36234 0.47589 0.0533 Uiso 1 4 0 calc R
H30A H 1.24706 0.47112 0.42627 0.0488 Uiso 1 4 0 calc R
H30B H 1.23208 0.48556 0.55174 0.0488 Uiso 1 4 0 calc R
H30C H 1.13184 0.51129 0.41844 0.0488 Uiso 1 4 0 calc R
H31 H 1.10492 0.47014 0.19524 0.0310 Uiso 1 4 0 calc R
H32A H 1.23316 0.39698 0.2908 0.0421 Uiso 1 4 0 calc R
H32B H 1.20976 0.39784 0.14647 0.0421 Uiso 1 4 0 calc R
H32C H 1.11629 0.36175 0.18652 0.0421 Uiso 1 4 0 calc R
H33A H 0.90538 0.40464 0.00581 0.0433 Uiso 1 4 0 calc R
H33B H 1.00926 0.44116 -0.01959 0.0433 Uiso 1 4 0 calc R
H33C H 0.88897 0.4646 0.00961 0.0433 Uiso 1 4 0 calc R

loop_
_atom_site_aniso_label
_atom_site_aniso_U_11
_atom_site_aniso_U_22
_atom_site_aniso_U_33
_atom_site_aniso_U_12
_atom_site_aniso_U_13
_atom_site_aniso_U_23
Te1 0.02548(10) 0.02198(10) 0.03343(12) -0.00065(7) 0.01794(8) 0.00126(7)
P9 0.0199(3) 0.0245(3) 0.0298(4) 0.0002(3) 0.0147(3) 0.0033(3)
C1 0.0221(13) 0.0226(12) 0.0220(14) 0.0008(10) 0.0106(11) -0.0002(10)
C2 0.0238(14) 0.0328(14) 0.0305(15) 0.0002(11) 0.0134(12) 0.0062(12)
C3 0.0212(14) 0.0399(16) 0.0345(16) 0.0077(12) 0.0146(13) 0.0096(13)
C4 0.0282(14) 0.0322(14) 0.0181(14) 0.0074(12) 0.0099(12) 0.0022(11)
C5 0.0264(14) 0.0261(13) 0.0170(13) 0.0019(11) 0.0101(11) -0.0013(10)
C6 0.0362(16) 0.0243(13) 0.0249(15) 0.0017(12) 0.0132(13) 0.0011(11)
C7 0.0383(17) 0.0225(13) 0.0411(18) -0.0058(12) 0.0187(14) 0.0020(12)
C8 0.0257(14) 0.0311(14) 0.0386(17) -0.0049(12) 0.0165(13) 0.0002(13)
C9 0.0245(13) 0.0240(13) 0.0238(14) -0.0010(11) 0.0116(11) 0.0012(11)
C10 0.0227(13) 0.0234(12) 0.0169(13) -0.0012(10) 0.0102(11) -0.0017(10)
C11 0.0361(16) 0.0347(15) 0.0313(16) 0.0141(13) 0.0178(13) 0.0065(12)
C12 0.0429(18) 0.0260(14) 0.0406(18) 0.0079(13) 0.0148(15) 0.0029(13)
C13 0.0231(13) 0.0201(12) 0.0290(15) -0.0001(10) 0.0151(12) 0.0031(11)
C14 0.0304(14) 0.0215(12) 0.0282(15) -0.0022(11) 0.0152(12) 0.0009(11)
C15 0.0330(15) 0.0237(13) 0.0331(16) -0.0095(11) 0.0165(13) -0.0044(12)
C16 0.0326(15) 0.0234(13) 0.0369(17) -0.0019(11) 0.0207(13) 0.0033(12)
C17 0.0329(15) 0.0236(13) 0.0282(15) 0.0008(11) 0.0183(13) 0.0010(11)
C18 0.0222(13) 0.0191(12) 0.0286(15) 0.0012(10) 0.0123(12) 0.0010(11)
C19 0.0482(18) 0.0329(15) 0.0288(16) -0.0159(13) 0.0214(14) -0.0055(12)
C20 0.075(3) 0.048(2) 0.054(2) -0.0065(18) 0.044(2) -0.0150(17)
C21 0.064(2) 0.072(2) 0.0318(19) -0.027(2) 0.0192(18) -0.0085(17)
C22 0.0504(19) 0.0357(16) 0.0464(19) -0.0133(14) 0.0338(17) -0.0026(14)
C23 0.078(3) 0.0434(19) 0.065(3) -0.0098(19) 0.041(2) 0.0143(18)
C24 0.046(2) 0.059(2) 0.067(2) -0.0193(17) 0.0367(19) -0.0115(19)
C25 0.0302(14) 0.0244(13) 0.0311(15) -0.0046(11) 0.0167(12) -0.0030(11)
C26 0.0378(18) 0.0403(18) 0.0440(19) -0.0005(14) 0.0057(15) -0.0065(15)
C27 0.0432(18) 0.0250(14) 0.0467(19) -0.0024(13) 0.0212(15) -0.0087(13)
C28 0.0348(16) 0.0396(16) 0.0285(16) 0.0037(13) 0.0177(13) 0.0017(13)
C29 0.0451(19) 0.0485(19) 0.0343(18) 0.0073(16) 0.0131(15) 0.0081(15)
C30 0.0352(17) 0.0448(18) 0.0326(17) 0.0007(14) 0.0069(14) -0.0073(14)
C31 0.0220(13) 0.0291(14) 0.0307(15) -0.0027(11) 0.0156(12) -0.0006(11)
C32 0.0254(15) 0.0422(17) 0.0437(18) 0.0035(13) 0.0208(14) 0.0001(14)
C33 0.0384(17) 0.0411(17) 0.0322(17) 0.0021(14) 0.0190(14) 0.0027(13)

loop_
_atom_type_symbol
_atom_type_description
_atom_type_scat_dispersion_real
_atom_type_scat_dispersion_imag
_atom_type_scat_source
C C 0.0033 0.0016
;
International Tables for Crystallography
(1992, Vol. C, Tables 4.2.6.8 and 6.1.1.4)
;
H H 0.0000 0.0000
;
International Tables for Crystallography
(1992, Vol. C, Table 6.1.1.4)
;
P P 0.1023 0.0942
;
International Tables for Crystallography
(1992, Vol. C, Tables 4.2.6.8 and 6.1.1.4)
;
Te Te -0.5308 1.6751
;
International Tables for Crystallography
(1992, Vol. C, Tables 4.2.6.8 and 6.1.1.4)
;

loop_
_geom_angle_atom_site_label_1
_geom_angle_atom_site_label_2
_geom_angle_atom_site_label_3
_geom_angle
_geom_angle_publ_flag
C1 Te1 C13 96.27(11) yes
C9 P9 C28 101.84(13) yes
C9 P9 C31 103.11(14) yes
C28 P9 C31 106.41(14) yes
Te1 C1 C2 116.4(2) yes
Te1 C1 C10 124.61(19) yes
C2 C1 C10 119.0(2) yes
C1 C2 C3 124.0(3) yes
C2 C3 C4 118.8(3) yes
C3 C4 C5 118.3(2) yes
C3 C4 C11 132.5(3) yes
C5 C4 C11 109.2(3) yes
C4 C5 C6 111.6(2) yes
C4 C5 C10 124.5(3) yes
C6 C5 C10 123.9(3) yes
C5 C6 C7 119.3(3) yes
C5 C6 C12 108.9(3) yes
C7 C6 C12 131.8(3) yes
C6 C7 C8 118.4(3) yes
C7 C8 C9 124.1(3) yes
P9 C9 C8 121.6(2) yes
P9 C9 C10 119.81(19) yes
C8 C9 C10 118.6(2) yes
C1 C10 C5 115.3(3) yes
C1 C10 C9 129.0(2) yes
C5 C10 C9 115.7(2) yes
C4 C11 C12 105.0(2) yes
C6 C12 C11 105.2(2) yes
Te1 C13 C14 119.3(2) yes
Te1 C13 C18 120.34(17) yes
C14 C13 C18 119.7(3) yes
C13 C14 C15 118.8(3) yes
C13 C14 C19 122.9(3) yes
C15 C14 C19 118.3(2) yes
C14 C15 C16 122.4(2) yes
C15 C16 C17 117.7(3) yes
C15 C16 C22 121.3(2) yes
C17 C16 C22 121.0(3) yes
C16 C17 C18 122.6(3) yes
C13 C18 C17 118.8(2) yes
C13 C18 C25 123.4(3) yes
C17 C18 C25 117.8(3) yes
C14 C19 C20 111.2(3) yes
C14 C19 C21 112.6(3) yes
C20 C19 C21 111.4(3) yes
C16 C22 C23 110.2(3) yes
C16 C22 C24 113.2(3) yes
C23 C22 C24 110.3(3) yes
C18 C25 C26 111.6(2) yes
C18 C25 C27 111.4(2) yes
C26 C25 C27 111.0(3) yes
P9 C28 C29 110.3(2) yes
P9 C28 C30 115.8(2) yes
C29 C28 C30 112.2(2) yes
P9 C31 C32 110.1(2) yes
P9 C31 C33 108.7(2) yes
C32 C31 C33 109.7(3) yes
C1 C2 H2 118.005 no
C3 C2 H2 117.994 no
C2 C3 H3 120.597 no
C4 C3 H3 120.571 no
C6 C7 H7 120.808 no
C8 C7 H7 120.810 no
C7 C8 H8 117.945 no
C9 C8 H8 117.946 no
C4 C11 H11A 110.747 no
C4 C11 H11B 110.759 no
C12 C11 H11A 110.747 no
C12 C11 H11B 110.739 no
H11A C11 H11B 108.829 no
C6 C12 H12A 110.694 no
C6 C12 H12B 110.699 no
C11 C12 H12A 110.703 no
C11 C12 H12B 110.701 no
H12A C12 H12B 108.807 no
C14 C15 H15 118.808 no
C16 C15 H15 118.814 no
C16 C17 H17 118.683 no
C18 C17 H17 118.702 no
C14 C19 H19 107.113 no
C20 C19 H19 107.116 no
C21 C19 H19 107.105 no
C19 C20 H20A 109.470 no
C19 C20 H20B 109.457 no
C19 C20 H20C 109.468 no
H20A C20 H20B 109.476 no
H20A C20 H20C 109.480 no
H20B C20 H20C 109.477 no
C19 C21 H21A 109.464 no
C19 C21 H21B 109.468 no
C19 C21 H21C 109.474 no
H21A C21 H21B 109.465 no
H21A C21 H21C 109.480 no
H21B C21 H21C 109.476 no
C16 C22 H22 107.663 no
C23 C22 H22 107.666 no
C24 C22 H22 107.661 no
C22 C23 H23A 109.481 no
C22 C23 H23B 109.471 no
C22 C23 H23C 109.471 no
H23A C23 H23B 109.460 no
H23A C23 H23C 109.474 no
H23B C23 H23C 109.470 no
C22 C24 H24A 109.462 no
C22 C24 H24B 109.481 no
C22 C24 H24C 109.469 no
H24A C24 H24B 109.474 no
H24A C24 H24C 109.456 no
H24B C24 H24C 109.486 no
C18 C25 H25 107.544 no
C26 C25 H25 107.544 no
C27 C25 H25 107.557 no
C25 C26 H26A 109.477 no
C25 C26 H26B 109.476 no
C25 C26 H26C 109.467 no
H26A C26 H26B 109.468 no
H26A C26 H26C 109.469 no
H26B C26 H26C 109.470 no
C25 C27 H27A 109.472 no
C25 C27 H27B 109.466 no
C25 C27 H27C 109.468 no
H27A C27 H27B 109.468 no
H27A C27 H27C 109.475 no
H27B C27 H27C 109.479 no
P9 C28 H28 105.864 no
C29 C28 H28 105.861 no
C30 C28 H28 105.874 no
C28 C29 H29A 109.479 no
C28 C29 H29B 109.469 no
C28 C29 H29C 109.476 no
H29A C29 H29B 109.469 no
H29A C29 H29C 109.464 no
H29B C29 H29C 109.472 no
C28 C30 H30A 109.475 no
C28 C30 H30B 109.471 no
C28 C30 H30C 109.477 no
H30A C30 H30B 109.476 no
H30A C30 H30C 109.464 no
H30B C30 H30C 109.465 no
P9 C31 H31 109.413 no
C32 C31 H31 109.408 no
C33 C31 H31 109.409 no
C31 C32 H32A 109.469 no
C31 C32 H32B 109.467 no
C31 C32 H32C 109.473 no
H32A C32 H32B 109.467 no
H32A C32 H32C 109.479 no
H32B C32 H32C 109.473 no
C31 C33 H33A 109.478 no
C31 C33 H33B 109.475 no
C31 C33 H33C 109.466 no
H33A C33 H33B 109.479 no
H33A C33 H33C 109.470 no
H33B C33 H33C 109.460 no

loop_
_geom_bond_atom_site_label_1
_geom_bond_atom_site_label_2
_geom_bond_distance
_geom_bond_publ_flag
Te1 C1 2.149(2) yes
Te1 C13 2.174(3) yes
P9 C9 1.832(3) yes
P9 C28 1.866(3) yes
P9 C31 1.854(4) yes
C1 C2 1.367(4) yes
C1 C10 1.436(4) yes
C2 C3 1.412(4) yes
C3 C4 1.358(4) yes
C4 C5 1.407(4) yes
C4 C11 1.514(4) yes
C5 C6 1.409(4) yes
C5 C10 1.418(4) yes
C6 C7 1.357(5) yes
C6 C12 1.514(4) yes
C7 C8 1.405(4) yes
C8 C9 1.389(4) yes
C9 C10 1.435(4) yes
C11 C12 1.538(5) yes
C13 C14 1.414(3) yes
C13 C18 1.403(4) yes
C14 C15 1.391(5) yes
C14 C19 1.521(5) yes
C15 C16 1.384(5) yes
C16 C17 1.386(3) yes
C16 C22 1.521(5) yes
C17 C18 1.392(5) yes
C18 C25 1.525(3) yes
C19 C20 1.510(5) yes
C19 C21 1.524(4) yes
C22 C23 1.515(4) yes
C22 C24 1.529(4) yes
C25 C26 1.513(4) yes
C25 C27 1.517(5) yes
C28 C29 1.520(4) yes
C28 C30 1.519(4) yes
C31 C32 1.532(4) yes
C31 C33 1.526(4) yes
C2 H2 0.950 no
C3 H3 0.950 no
C7 H7 0.950 no
C8 H8 0.950 no
C11 H11A 0.990 no
C11 H11B 0.990 no
C12 H12A 0.990 no
C12 H12B 0.990 no
C15 H15 0.950 no
C17 H17 0.950 no
C19 H19 1.000 no
C20 H20A 0.980 no
C20 H20B 0.980 no
C20 H20C 0.980 no
C21 H21A 0.980 no
C21 H21B 0.980 no
C21 H21C 0.980 no
C22 H22 1.000 no
C23 H23A 0.980 no
C23 H23B 0.980 no
C23 H23C 0.980 no
C24 H24A 0.980 no
C24 H24B 0.980 no
C24 H24C 0.980 no
C25 H25 1.000 no
C26 H26A 0.980 no
C26 H26B 0.980 no
C26 H26C 0.980 no
C27 H27A 0.980 no
C27 H27B 0.980 no
C27 H27C 0.980 no
C28 H28 1.000 no
C29 H29A 0.980 no
C29 H29B 0.980 no
C29 H29C 0.980 no
C30 H30A 0.980 no
C30 H30B 0.980 no
C30 H30C 0.980 no
C31 H31 1.000 no
C32 H32A 0.980 no
C32 H32B 0.980 no
C32 H32C 0.980 no
C33 H33A 0.980 no
C33 H33B 0.980 no
C33 H33C 0.980 no

loop_
_geom_contact_atom_site_label_1
_geom_contact_atom_site_label_2
_geom_contact_distance
_geom_contact_publ_flag
_geom_contact_site_symmetry_2
Te1 P9 3.0944(9) no .
Te1 C19 3.373(3) no .
Te1 C25 3.412(4) no .
P9 C1 3.285(3) no .
C1 C4 2.832(4) no .
C2 C5 2.707(4) no .
C2 C13 3.162(4) no .
C3 C6 3.589(5) no .
C3 C10 2.855(4) no .
C4 C7 3.594(5) no .
C5 C8 2.714(4) no .
C6 C9 2.830(4) no .
C7 C10 2.864(4) no .
C8 C28 3.512(4) no .
C8 C30 3.469(4) no .
C8 C31 3.164(4) no .
C8 C33 3.488(5) no .
C9 C30 3.435(3) no .
C9 C33 3.267(5) no .
C13 C16 2.815(5) no .
C13 C20 3.465(5) no .
C13 C26 3.569(4) no .
C14 C17 2.774(5) no .
C15 C18 2.780(3) no .
C15 C20 3.200(6) no .
C15 C21 2.964(5) no .
C15 C23 3.169(6) no .
C15 C24 3.062(6) no .
C17 C23 3.451(5) no .
C17 C26 3.114(4) no .
C17 C27 3.002(4) no .
C28 C32 3.441(5) no .
C29 C32 3.545(6) no .
C30 C31 3.245(4) no .
Te1 H2 2.9744 no .
Te1 H19 2.7660 no .
Te1 H20B 3.4741 no .
Te1 H25 2.7687 no .
Te1 H29C 3.3818 no .
P9 H8 2.8854 no .
P9 H29B 3.0059 no .
P9 H29C 2.8409 no .
P9 H30A 3.0904 no .
P9 H30C 2.9779 no .
P9 H32A 2.9710 no .
P9 H32C 2.8653 no .
P9 H33A 2.8717 no .
P9 H33C 2.8926 no .
C1 H3 3.2992 no .
C1 H25 2.9505 no .
C2 H25 3.1993 no .
C2 H27B 3.2126 no .
C3 H11A 2.9354 no .
C3 H11B 2.9591 no .
C3 H27B 3.5301 no .
C4 H2 3.2294 no .
C4 H12A 3.1103 no .
C4 H12B 3.0632 no .
C5 H3 3.2440 no .
C5 H7 3.2555 no .
C5 H11A 3.0576 no .
C5 H11B 3.0243 no .
C5 H12A 3.0599 no .
C5 H12B 3.0195 no .
C6 H8 3.2186 no .
C6 H11A 3.1139 no .
C6 H11B 3.0667 no .
C7 H12A 2.9265 no .
C7 H12B 2.9437 no .
C8 H28 3.5764 no .
C8 H30C 2.7204 no .
C8 H31 2.8328 no .
C8 H33C 2.8705 no .
C9 H7 3.3163 no .
C9 H28 2.8533 no .
C9 H30C 2.9970 no .
C9 H31 2.9850 no .
C9 H33A 3.5890 no .
C9 H33C 2.8089 no .
C10 H2 3.2690 no .
C10 H8 3.2798 no .
C10 H28 3.5283 no .
C11 H3 2.8797 no .
C12 H7 2.8690 no .
C13 H2 2.5109 no .
C13 H15 3.2705 no .
C13 H17 3.2595 no .
C13 H19 2.6121 no .
C13 H20B 3.2912 no .
C13 H25 2.6100 no .
C13 H26A 3.4551 no .
C13 H27B 3.5870 no .
C14 H2 3.1282 no .
C14 H20A 2.6954 no .
C14 H20B 2.6901 no .
C14 H20C 3.3439 no .
C14 H21A 2.7705 no .
C14 H21B 3.3677 no .
C14 H21C 2.6937 no .
C15 H17 3.2277 no .
C15 H19 3.2858 no .
C15 H20A 2.9479 no .
C15 H20B 3.5345 no .
C15 H21A 2.7351 no .
C15 H21C 3.1054 no .
C15 H22 3.3158 no .
C15 H23A 3.4643 no .
C15 H23B 2.9035 no .
C15 H24A 2.7989 no .
C15 H24B 3.2779 no .
C16 H23A 2.6749 no .
C16 H23B 2.6801 no .
C16 H23C 3.3354 no .
C16 H24A 2.7490 no .
C16 H24B 2.7437 no .
C16 H24C 3.3789 no .
C17 H15 3.2289 no .
C17 H22 2.5590 no .
C17 H23A 3.2963 no .
C17 H25 3.3000 no .
C17 H26A 3.4201 no .
C17 H26B 2.8377 no .
C17 H27A 2.7092 no .
C17 H27B 3.2513 no .
C18 H2 3.0258 no .
C18 H26A 2.7039 no .
C18 H26B 2.7070 no .
C18 H26C 3.3540 no .
C18 H27A 2.7073 no .
C18 H27B 2.7035 no .
C18 H27C 3.3546 no .
C19 H15 2.6197 no .
C20 H15 3.1436 no .
C20 H21A 2.7035 no .
C20 H21B 2.6984 no .
C20 H21C 3.3456 no .
C21 H15 2.6891 no .
C21 H20A 2.7434 no .
C21 H20B 3.3462 no .
C21 H20C 2.6537 no .
C22 H15 2.6731 no .
C22 H17 2.6678 no .
C23 H15 3.1151 no .
C23 H17 3.5824 no .
C23 H24A 2.7149 no .
C23 H24B 3.3409 no .
C23 H24C 2.6626 no .
C24 H15 2.8267 no .
C24 H23A 3.3429 no .
C24 H23B 2.7255 no .
C24 H23C 2.6462 no .
C25 H2 3.4671 no .
C25 H17 2.6122 no .
C26 H17 2.9669 no .
C26 H27A 2.7244 no .
C26 H27B 3.3375 no .
C26 H27C 2.6549 no .
C27 H17 2.7980 no .
C27 H26A 3.3383 no .
C27 H26B 2.7235 no .
C27 H26C 2.6543 no .
C28 H8 3.3896 no .
C28 H31 3.0619 no .
C28 H32A 3.0478 no .
C29 H30A 2.7251 no .
C29 H30B 2.7151 no .
C29 H30C 3.3616 no .
C29 H32A 2.9536 no .
C29 H32C 3.5673 no .
C30 H8 3.0248 no .
C30 H29A 2.7138 no .
C30 H29B 2.7269 no .
C30 H29C 3.3614 no .
C30 H31 2.8496 no .
C30 H32A 3.1786 no .
C31 H8 2.7596 no .
C31 H29B 3.4320 no .
C31 H30A 2.9152 no .
C31 H30C 3.2975 no .
C32 H29B 2.9038 no .
C32 H30A 3.1262 no .
C32 H33A 2.6997 no .
C32 H33B 2.6736 no .
C32 H33C 3.3484 no .
C33 H8 3.2731 no .
C33 H32A 3.3452 no .
C33 H32B 2.6441 no .
C33 H32C 2.7336 no .
H2 H3 2.3415 no .
H2 H19 3.2771 no .
H2 H21C 3.5955 no .
H2 H25 3.1513 no .
H2 H27B 3.0312 no .
H3 H11A 2.9850 no .
H3 H11B 3.0283 no .
H3 H27B 3.5833 no .
H7 H8 2.3374 no .
H7 H12A 2.9724 no .
H7 H12B 3.0102 no .
H8 H30A 3.2282 no .
H8 H30C 2.2607 no .
H8 H31 2.1724 no .
H8 H33C 2.8127 no .
H11A H12A 2.7406 no .
H11A H12B 2.2393 no .
H11B H12A 2.2392 no .
H11B H12B 2.7736 no .
H15 H19 3.5444 no .
H15 H20A 2.6933 no .
H15 H21A 2.1681 no .
H15 H21B 3.5819 no .
H15 H21C 2.9622 no .
H15 H23B 2.6313 no .
H15 H24A 2.2830 no .
H15 H24B 3.1768 no .
H17 H22 2.3294 no .
H17 H23A 3.3297 no .
H17 H25 3.5581 no .
H17 H26A 3.4622 no .
H17 H26B 2.4519 no .
H17 H27A 2.2367 no .
H17 H27B 3.2242 no .
H19 H20A 2.8408 no .
H19 H20B 2.3122 no .
H19 H20C 2.3456 no .
H19 H21A 2.8520 no .
H19 H21B 2.3263 no .
H19 H21C 2.3587 no .
H20A H21A 2.5781 no .
H20A H21B 3.0519 no .
H20B H21B 3.5647 no .
H20C H21A 2.9254 no .
H20C H21B 2.4761 no .
H20C H21C 3.5527 no .
H22 H23A 2.3274 no .
H22 H23B 2.8499 no .
H22 H23C 2.3557 no .
H22 H24A 2.8609 no .
H22 H24B 2.3504 no .
H22 H24C 2.3589 no .
H23A H24C 3.5418 no .
H23B H24A 2.5780 no .
H23B H24C 2.9932 no .
H23C H24A 2.9536 no .
H23C H24B 3.5344 no .
H23C H24C 2.4366 no .
H25 H26A 2.3266 no .
H25 H26B 2.8477 no .
H25 H26C 2.3501 no .
H25 H27A 2.8503 no .
H25 H27B 2.3295 no .
H25 H27C 2.3535 no .
H26A H27C 3.5368 no .
H26B H27A 2.5875 no .
H26B H27C 2.9778 no .
H26C H27A 2.9786 no .
H26C H27B 3.5355 no .
H26C H27C 2.4381 no .
H28 H29A 2.2979 no .
H28 H29B 2.8369 no .
H28 H29C 2.3446 no .
H28 H30A 2.8362 no .
H28 H30B 2.2958 no .
H28 H30C 2.3453 no .
H29A H30A 3.0094 no .
H29A H30B 2.5390 no .
H29B H30A 2.5638 no .
H29B H30B 3.0141 no .
H29B H32A 2.1901 no .
H29B H32C 2.9565 no .
H29C H32A 3.4406 no .
H30A H31 2.4456 no .
H30A H32A 2.4902 no .
H30C H31 2.7346 no .
H31 H32A 2.3485 no .
H31 H32B 2.4155 no .
H31 H32C 2.8767 no .
H31 H33A 2.8739 no .
H31 H33B 2.3861 no .
H31 H33C 2.3661 no .
H32A H33B 3.5459 no .
H32B H33A 2.9243 no .
H32B H33B 2.4438 no .
H32B H33C 3.5429 no .
H32C H33A 2.5679 no .
H32C H33B 3.0187 no .
Te1 H11B 3.5899 no 3_665
P9 H11B 3.4889 no 3_665
C1 H11B 2.9565 no 3_665
C1 H12A 3.2401 no 3_665
C1 H30B 3.1507 no 3_766
C2 H12A 3.1735 no 3_665
C2 H32B 3.0537 no 1_455
C3 H27C 3.2413 no 3_666
C3 H31 3.5861 no 1_455
C3 H32B 3.2103 no 1_455
C3 H33C 3.2364 no 3_665
C4 H27A 3.3304 no 3_666
C4 H27C 3.5152 no 3_666
C4 H30B 3.5175 no 3_766
C4 H33C 3.5592 no 3_665
C5 H29A 3.4065 no 3_766
C5 H30B 2.9431 no 3_766
C6 H29A 2.8878 no 3_766
C6 H30B 3.5094 no 3_766
C7 H29A 3.0034 no 3_766
C7 H33B 3.1868 no 3_765
C8 H26C 3.3872 no 3_766
C8 H28 3.4983 no 3_766
C8 H33B 2.9186 no 3_765
C9 H11B 3.2411 no 3_665
C9 H30B 3.2023 no 3_766
C10 H11B 2.9727 no 3_665
C10 H30B 2.7637 no 3_766
C11 H23C 3.5632 no 2_555
C11 H27A 3.2791 no 3_666
C11 H33A 3.2732 no 3_665
C11 H33C 3.3403 no 3_665
C12 H19 3.2238 no 3_665
C12 H24C 3.5546 no 2_555
C12 H29A 3.2673 no 3_766
C13 H21A 3.3240 no 4_555
C15 H32C 3.5081 no 1_455
C16 H29B 3.2798 no 1_455
C16 H32A 3.3749 no 1_455
C16 H32C 3.5499 no 1_455
C17 H21A 3.5235 no 4_555
C17 H24A 3.5143 no 4_555
C17 H29B 3.0274 no 1_455
C17 H32A 3.1909 no 1_455
C18 H21A 3.2796 no 4_555
C18 H32A 3.3616 no 1_455
C19 H12A 3.1285 no 3_665
C19 H24C 3.5595 no 4_554
C20 H21B 3.3855 no 4_555
C20 H22 3.4327 no 4_554
C20 H24C 3.3314 no 4_554
C20 H26A 3.3029 no 4_454
C20 H29C 3.3017 no 4_454
C21 H12A 3.2319 no 3_665
C21 H20B 3.3081 no 4_454
C21 H26A 3.5743 no 4_454
C22 H20C 3.4410 no 4_455
C22 H29B 3.3480 no 1_455
C23 H24B 3.5529 no 4_555
C23 H26B 3.5956 no 4_454
C23 H32C 3.1587 no 4_455
C23 H33A 2.9379 no 4_455
C24 H20C 3.1233 no 4_455
C24 H23A 3.2048 no 4_454
C24 H29B 3.5272 no 1_455
C24 H29C 3.4531 no 1_455
C24 H32C 3.5161 no 1_455
C25 H30C 3.3459 no 3_766
C26 H8 3.5076 no 3_766
C26 H11A 3.2753 no 3_666
C26 H15 3.3476 no 4_555
C26 H20A 3.3716 no 4_555
C26 H21A 3.4717 no 4_555
C26 H23B 3.3756 no 4_555
C26 H30C 3.5148 no 3_766
C27 H11A 3.2417 no 3_666
C27 H27B 3.2356 no 3_666
C27 H27C 3.4096 no 3_666
C27 H30A 3.0948 no 1_455
C27 H30A 3.2686 no 3_766
C27 H30C 3.5617 no 3_766
C27 H32A 3.5360 no 1_455
C28 H28 3.5127 no 3_766
C29 H17 3.5080 no 1_655
C29 H20C 3.3265 no 4_555
C29 H22 3.3333 no 1_655
C29 H24B 3.2400 no 1_655
C29 H27A 3.5284 no 1_655
C30 H25 3.1426 no 3_766
C30 H27A 3.4905 no 1_655
C30 H27B 3.3501 no 1_655
C30 H27C 3.0932 no 3_766
C30 H28 3.1927 no 3_766
C31 H3 3.3146 no 1_655
C31 H33C 3.5786 no 3_765
C32 H2 3.0471 no 1_655
C32 H3 3.2610 no 1_655
C32 H23A 3.4256 no 4_554
C32 H24B 3.5075 no 1_655
C33 H3 3.3842 no 3_665
C33 H8 3.3157 no 3_765
C33 H11A 3.5707 no 3_665
C33 H11B 3.1905 no 3_665
C33 H23B 3.4153 no 4_554
C33 H26C 3.4825 no 1_554
C33 H31 3.4505 no 3_765
C33 H33B 3.2606 no 3_765
C33 H33C 3.2346 no 3_765
H2 C32 3.0471 no 1_455
H2 H12A 3.0858 no 3_665
H2 H32A 2.9019 no 1_455
H2 H32B 2.3438 no 1_455
H3 C31 3.3146 no 1_455
H3 C32 3.2610 no 1_455
H3 C33 3.3842 no 3_665
H3 H27C 3.0384 no 3_666
H3 H31 2.7029 no 1_455
H3 H32A 3.3621 no 1_455
H3 H32B 2.7019 no 1_455
H3 H33B 3.2788 no 1_455
H3 H33C 2.4967 no 3_665
H7 H20A 3.1512 no 2_655
H7 H21C 3.0377 no 3_665
H7 H26A 3.4525 no 3_766
H7 H26C 3.2832 no 3_766
H7 H29A 3.2092 no 3_766
H7 H32B 3.3795 no 3_765
H7 H33B 2.9819 no 3_765
H8 C26 3.5076 no 3_766
H8 C33 3.3157 no 3_765
H8 H26C 2.6077 no 3_766
H8 H33B 2.4377 no 3_765
H8 H33C 3.4756 no 3_765
H11A C26 3.2753 no 3_666
H11A C27 3.2417 no 3_666
H11A C33 3.5707 no 3_665
H11A H17 3.3849 no 3_666
H11A H23B 3.3956 no 2_555
H11A H23C 3.3373 no 2_555
H11A H26B 2.6273 no 3_666
H11A H26C 3.1868 no 3_666
H11A H27A 2.5849 no 3_666
H11A H27C 3.1527 no 3_666
H11A H33A 2.9694 no 3_665
H11A H33C 3.2895 no 3_665
H11B Te1 3.5899 no 3_665
H11B P9 3.4889 no 3_665
H11B C1 2.9565 no 3_665
H11B C9 3.2411 no 3_665
H11B C10 2.9727 no 3_665
H11B C33 3.1905 no 3_665
H11B H23C 3.0744 no 2_555
H11B H33A 2.7093 no 3_665
H11B H33C 2.8198 no 3_665
H12A C1 3.2401 no 3_665
H12A C2 3.1735 no 3_665
H12A C19 3.1285 no 3_665
H12A C21 3.2319 no 3_665
H12A H2 3.0858 no 3_665
H12A H19 2.3026 no 3_665
H12A H21B 3.1294 no 3_665
H12A H21C 2.9400 no 3_665
H12A H24C 3.3693 no 2_555
H12B H17 3.4094 no 3_666
H12B H19 3.4112 no 3_665
H12B H21B 3.3149 no 3_665
H12B H24C 3.0331 no 2_555
H12B H27A 3.5191 no 3_666
H12B H29A 2.7571 no 3_766
H15 C26 3.3476 no 4_454
H15 H26A 2.8571 no 4_454
H15 H26B 2.9330 no 4_454
H17 C29 3.5080 no 1_455
H17 H11A 3.3849 no 3_666
H17 H12B 3.4094 no 3_666
H17 H24A 3.0004 no 4_555
H17 H29A 3.4478 no 1_455
H17 H29B 2.7414 no 1_455
H17 H32A 3.4894 no 1_455
H19 C12 3.2238 no 3_665
H19 H12A 2.3026 no 3_665
H19 H12B 3.4112 no 3_665
H19 H23C 3.4446 no 4_554
H19 H24C 3.0725 no 4_554
H20A C26 3.3716 no 4_454
H20A H7 3.1512 no 2_645
H20A H21B 3.4785 no 4_555
H20A H26A 2.4308 no 4_454
H20A H29C 3.3000 no 4_454
H20B C21 3.3081 no 4_555
H20B H21A 3.5735 no 4_555
H20B H21B 2.5338 no 4_555
H20B H21C 3.3934 no 4_555
H20B H22 3.1375 no 4_554
H20B H24C 3.5769 no 4_554
H20C C22 3.4410 no 4_554
H20C C24 3.1233 no 4_554
H20C C29 3.3265 no 4_454
H20C H22 2.8316 no 4_554
H20C H24B 3.0605 no 4_554
H20C H24C 2.5741 no 4_554
H20C H26A 3.5299 no 4_454
H20C H29A 3.3735 no 4_454
H20C H29C 2.5393 no 4_454
H21A C13 3.3240 no 4_454
H21A C17 3.5235 no 4_454
H21A C18 3.2796 no 4_454
H21A C26 3.4717 no 4_454
H21A H20B 3.5735 no 4_454
H21A H26A 2.7591 no 4_454
H21A H26B 3.4889 no 4_454
H21B C20 3.3855 no 4_454
H21B H12A 3.1294 no 3_665
H21B H12B 3.3149 no 3_665
H21B H20A 3.4785 no 4_454
H21B H20B 2.5338 no 4_454
H21B H24C 3.1380 no 4_554
H21C H7 3.0377 no 3_665
H21C H12A 2.9400 no 3_665
H21C H20B 3.3934 no 4_454
H21C H32B 3.1076 no 1_455
H21C H32C 3.4458 no 1_455
H22 C20 3.4327 no 4_455
H22 C29 3.3333 no 1_455
H22 H20B 3.1375 no 4_455
H22 H20C 2.8316 no 4_455
H22 H24A 3.5394 no 4_555
H22 H29A 3.4424 no 1_455
H22 H29B 2.8750 no 1_455
H22 H29C 3.1536 no 1_455
H23A C24 3.2048 no 4_555
H23A C32 3.4256 no 4_455
H23A H24A 2.8347 no 4_555
H23A H24B 2.7111 no 4_555
H23A H32C 2.4847 no 4_455
H23A H33A 3.0847 no 4_455
H23B C26 3.3756 no 4_454
H23B C33 3.4153 no 4_455
H23B H11A 3.3956 no 2_545
H23B H26A 3.4482 no 4_454
H23B H26B 2.7394 no 4_454
H23B H26C 3.4366 no 4_454
H23B H32C 3.2212 no 4_455
H23B H33A 2.4882 no 4_455
H23C C11 3.5632 no 2_545
H23C H11A 3.3373 no 2_545
H23C H11B 3.0744 no 2_545
H23C H19 3.4446 no 4_455
H23C H32C 3.3108 no 4_455
H23C H33A 2.7717 no 4_455
H24A C17 3.5143 no 4_454
H24A H17 3.0004 no 4_454
H24A H22 3.5394 no 4_454
H24A H23A 2.8347 no 4_454
H24A H26B 2.8151 no 4_454
H24A H32C 3.5826 no 1_455
H24B C23 3.5529 no 4_454
H24B C29 3.2400 no 1_455
H24B C32 3.5075 no 1_455
H24B H20C 3.0605 no 4_455
H24B H23A 2.7111 no 4_454
H24B H29B 2.8484 no 1_455
H24B H29C 2.7371 no 1_455
H24B H32A 3.4302 no 1_455
H24B H32C 2.7350 no 1_455
H24C C12 3.5546 no 2_545
H24C C19 3.5595 no 4_455
H24C C20 3.3314 no 4_455
H24C H12A 3.3693 no 2_545
H24C H12B 3.0331 no 2_545
H24C H19 3.0725 no 4_455
H24C H20B 3.5769 no 4_455
H24C H20C 2.5741 no 4_455
H24C H21B 3.1380 no 4_455
H24C H29C 3.5885 no 1_455
H25 C30 3.1426 no 3_766
H25 H30A 3.2797 no 3_766
H25 H30B 2.9623 no 3_766
H25 H30C 2.6858 no 3_766
H26A C20 3.3029 no 4_555
H26A C21 3.5743 no 4_555
H26A H7 3.4525 no 3_766
H26A H15 2.8571 no 4_555
H26A H20A 2.4308 no 4_555
H26A H20C 3.5299 no 4_555
H26A H21A 2.7591 no 4_555
H26A H23B 3.4482 no 4_555
H26B C23 3.5956 no 4_555
H26B H11A 2.6273 no 3_666
H26B H15 2.9330 no 4_555
H26B H21A 3.4889 no 4_555
H26B H23B 2.7394 no 4_555
H26B H24A 2.8151 no 4_555
H26B H33A 3.4596 no 1_556
H26C C8 3.3872 no 3_766
H26C C33 3.4825 no 1_556
H26C H7 3.2832 no 3_766
H26C H8 2.6077 no 3_766
H26C H11A 3.1868 no 3_666
H26C H23B 3.4366 no 4_555
H26C H30C 2.9322 no 3_766
H26C H31 3.5255 no 3_766
H26C H33A 3.1680 no 1_556
H26C H33B 3.1066 no 1_556
H27A C4 3.3304 no 3_666
H27A C11 3.2791 no 3_666
H27A C29 3.5284 no 1_455
H27A C30 3.4905 no 1_455
H27A H11A 2.5849 no 3_666
H27A H12B 3.5191 no 3_666
H27A H29A 3.2945 no 1_455
H27A H29B 2.9636 no 1_455
H27A H30A 2.9143 no 1_455
H27A H30B 3.2572 no 1_455
H27A H32A 3.4480 no 1_455
H27B C27 3.2356 no 3_666
H27B C30 3.3501 no 1_455
H27B H27B 2.9326 no 3_666
H27B H27C 2.6824 no 3_666
H27B H29B 3.4368 no 1_455
H27B H30A 2.4721 no 1_455
H27B H30A 3.3646 no 3_766
H27B H30B 3.4485 no 1_455
H27B H32A 2.8801 no 1_455
H27C C3 3.2413 no 3_666
H27C C4 3.5152 no 3_666
H27C C27 3.4096 no 3_666
H27C C30 3.0932 no 3_766
H27C H3 3.0384 no 3_666
H27C H11A 3.1527 no 3_666
H27C H27B 2.6824 no 3_666
H27C H27C 3.3033 no 3_666
H27C H30A 3.5075 no 1_455
H27C H30A 2.5072 no 3_766
H27C H30B 3.3265 no 3_766
H27C H30C 2.9877 no 3_766
H27C H31 3.4398 no 3_766
H28 C8 3.4983 no 3_766
H28 C28 3.5127 no 3_766
H28 C30 3.1927 no 3_766
H28 H28 2.8824 no 3_766
H28 H30B 3.0915 no 3_766
H28 H30C 2.6636 no 3_766
H29A C5 3.4065 no 3_766
H29A C6 2.8878 no 3_766
H29A C7 3.0034 no 3_766
H29A C12 3.2673 no 3_766
H29A H7 3.2092 no 3_766
H29A H12B 2.7571 no 3_766
H29A H17 3.4478 no 1_655
H29A H20C 3.3735 no 4_555
H29A H22 3.4424 no 1_655
H29A H27A 3.2945 no 1_655
H29B C16 3.2798 no 1_655
H29B C17 3.0274 no 1_655
H29B C22 3.3480 no 1_655
H29B C24 3.5272 no 1_655
H29B H17 2.7414 no 1_655
H29B H22 2.8750 no 1_655
H29B H24B 2.8484 no 1_655
H29B H27A 2.9636 no 1_655
H29B H27B 3.4368 no 1_655
H29C C20 3.3017 no 4_555
H29C C24 3.4531 no 1_655
H29C H20A 3.3000 no 4_555
H29C H20C 2.5393 no 4_555
H29C H22 3.1536 no 1_655
H29C H24B 2.7371 no 1_655
H29C H24C 3.5885 no 1_655
H30A C27 3.0948 no 1_655
H30A C27 3.2686 no 3_766
H30A H25 3.2797 no 3_766
H30A H27A 2.9143 no 1_655
H30A H27B 2.4721 no 1_655
H30A H27B 3.3646 no 3_766
H30A H27C 3.5075 no 1_655
H30A H27C 2.5072 no 3_766
H30B C1 3.1507 no 3_766
H30B C4 3.5175 no 3_766
H30B C5 2.9431 no 3_766
H30B C6 3.5094 no 3_766
H30B C9 3.2023 no 3_766
H30B C10 2.7637 no 3_766
H30B H25 2.9623 no 3_766
H30B H27A 3.2572 no 1_655
H30B H27B 3.4485 no 1_655
H30B H27C 3.3265 no 3_766
H30B H28 3.0915 no 3_766
H30C C25 3.3459 no 3_766
H30C C26 3.5148 no 3_766
H30C C27 3.5617 no 3_766
H30C H25 2.6858 no 3_766
H30C H26C 2.9322 no 3_766
H30C H27C 2.9877 no 3_766
H30C H28 2.6636 no 3_766
H31 C3 3.5861 no 1_655
H31 C33 3.4505 no 3_765
H31 H3 2.7029 no 1_655
H31 H26C 3.5255 no 3_766
H31 H27C 3.4398 no 3_766
H31 H33B 3.0014 no 3_765
H31 H33C 2.9890 no 3_765
H32A C16 3.3749 no 1_655
H32A C17 3.1909 no 1_655
H32A C18 3.3616 no 1_655
H32A C27 3.5360 no 1_655
H32A H2 2.9019 no 1_655
H32A H3 3.3621 no 1_655
H32A H17 3.4894 no 1_655
H32A H24B 3.4302 no 1_655
H32A H27A 3.4480 no 1_655
H32A H27B 2.8801 no 1_655
H32B C2 3.0537 no 1_655
H32B C3 3.2103 no 1_655
H32B H2 2.3438 no 1_655
H32B H3 2.7019 no 1_655
H32B H7 3.3795 no 3_765
H32B H21C 3.1076 no 1_655
H32C C15 3.5081 no 1_655
H32C C16 3.5499 no 1_655
H32C C23 3.1587 no 4_554
H32C C24 3.5161 no 1_655
H32C H21C 3.4458 no 1_655
H32C H23A 2.4847 no 4_554
H32C H23B 3.2212 no 4_554
H32C H23C 3.3108 no 4_554
H32C H24A 3.5826 no 1_655
H32C H24B 2.7350 no 1_655
H33A C11 3.2732 no 3_665
H33A C23 2.9379 no 4_554
H33A H11A 2.9694 no 3_665
H33A H11B 2.7093 no 3_665
H33A H23A 3.0847 no 4_554
H33A H23B 2.4882 no 4_554
H33A H23C 2.7717 no 4_554
H33A H26B 3.4596 no 1_554
H33A H26C 3.1680 no 1_554
H33B C7 3.1868 no 3_765
H33B C8 2.9186 no 3_765
H33B C33 3.2606 no 3_765
H33B H3 3.2788 no 1_655
H33B H7 2.9819 no 3_765
H33B H8 2.4377 no 3_765
H33B H26C 3.1066 no 1_554
H33B H31 3.0014 no 3_765
H33B H33B 3.1694 no 3_765
H33B H33C 2.7047 no 3_765
H33C C3 3.2364 no 3_665
H33C C4 3.5592 no 3_665
H33C C11 3.3403 no 3_665
H33C C31 3.5786 no 3_765
H33C C33 3.2346 no 3_765
H33C H3 2.4967 no 3_665
H33C H8 3.4756 no 3_765
H33C H11A 3.2895 no 3_665
H33C H11B 2.8198 no 3_665
H33C H31 2.9890 no 3_765
H33C H33B 2.7047 no 3_765
H33C H33C 3.1156 no 3_765

loop_
_geom_torsion_atom_site_label_1
_geom_torsion_atom_site_label_2
_geom_torsion_atom_site_label_3
_geom_torsion_atom_site_label_4
_geom_torsion
_geom_torsion_publ_flag
C1 Te1 C13 C14 110.00(15) no
C1 Te1 C13 C18 -79.05(16) no
C13 Te1 C1 C2 -14.14(18) no
C13 Te1 C1 C10 163.74(19) no
C9 P9 C28 C29 161.7(2) no
C9 P9 C28 C30 -69.4(2) no
C28 P9 C9 C8 75.9(2) no
C28 P9 C9 C10 -106.9(2) no
C9 P9 C31 C32 175.17(13) no
C9 P9 C31 C33 -64.55(16) no
C31 P9 C9 C8 -34.3(2) no
C31 P9 C9 C10 142.95(18) no
C28 P9 C31 C32 68.42(17) no
C28 P9 C31 C33 -171.31(14) no
C31 P9 C28 C29 -90.7(2) no
C31 P9 C28 C30 38.3(2) no
Te1 C1 C2 C3 176.65(18) no
Te1 C1 C10 C5 -175.67(15) no
Te1 C1 C10 C9 3.6(4) no
C2 C1 C10 C5 2.2(4) no
C2 C1 C10 C9 -178.5(2) no
C10 C1 C2 C3 -1.4(4) no
C1 C2 C3 C4 -0.0(4) no
C2 C3 C4 C5 0.4(4) no
C2 C3 C4 C11 -179.9(2) no
C3 C4 C5 C6 -179.5(2) no
C3 C4 C5 C10 0.6(4) no
C3 C4 C11 C12 177.5(3) no
C5 C4 C11 C12 -2.7(3) no
C11 C4 C5 C6 0.7(3) no
C11 C4 C5 C10 -179.2(2) no
C4 C5 C6 C7 -179.6(2) no
C4 C5 C6 C12 1.7(3) no
C4 C5 C10 C1 -1.9(4) no
C4 C5 C10 C9 178.7(2) no
C6 C5 C10 C1 178.2(2) no
C6 C5 C10 C9 -1.2(4) no
C10 C5 C6 C7 0.3(4) no
C10 C5 C6 C12 -178.4(2) no
C5 C6 C7 C8 0.9(4) no
C5 C6 C12 C11 -3.3(3) no
C7 C6 C12 C11 178.2(3) no
C12 C6 C7 C8 179.2(3) no
C6 C7 C8 C9 -1.2(5) no
C7 C8 C9 P9 177.6(2) no
C7 C8 C9 C10 0.3(4) no
P9 C9 C10 C1 4.2(4) no
P9 C9 C10 C5 -176.53(16) no
C8 C9 C10 C1 -178.5(2) no
C8 C9 C10 C5 0.8(4) no
C4 C11 C12 C6 3.6(3) no
Te1 C13 C14 C15 168.88(14) no
Te1 C13 C14 C19 -9.8(3) no
Te1 C13 C18 C17 -168.29(13) no
Te1 C13 C18 C25 12.5(3) no
C14 C13 C18 C17 2.6(3) no
C14 C13 C18 C25 -176.62(18) no
C18 C13 C14 C15 -2.1(3) no
C18 C13 C14 C19 179.23(19) no
C13 C14 C15 C16 0.3(4) no
C13 C14 C19 C20 100.0(3) no
C13 C14 C19 C21 -134.2(2) no
C15 C14 C19 C20 -78.7(3) no
C15 C14 C19 C21 47.1(3) no
C19 C14 C15 C16 179.0(2) no
C14 C15 C16 C17 0.9(4) no
C14 C15 C16 C22 -176.8(2) no
C15 C16 C17 C18 -0.4(4) no
C15 C16 C22 C23 72.6(3) no
C15 C16 C22 C24 -51.4(3) no
C17 C16 C22 C23 -105.0(3) no
C17 C16 C22 C24 131.0(2) no
C22 C16 C17 C18 177.3(2) no
C16 C17 C18 C13 -1.4(3) no
C16 C17 C18 C25 177.9(2) no
C13 C18 C25 C26 -112.1(3) no
C13 C18 C25 C27 123.3(3) no
C17 C18 C25 C26 68.7(3) no
C17 C18 C25 C27 -56.0(3) no
